data_4518376
loop_
_publ_author_name
'Wu, Hongwei'
'Baryshnikov, Glib V.'
'Kuklin, Artem'
'Minaev, Boris F.'
'Wu, Bin'
'Gu, Long'
'Zhu, Liangliang'
'\%Agren, Hans'
'Zhao, Yanli'

_publ_section_title
;
 Multidimensional Structure Conformation of Persulfurated Benzene for
 Highly Efficient Phosphorescence.
;
_journal_name_full 'ACS applied materials &amp; interfaces'
_journal_paper_doi 10.1021/acsami.0c16338
_journal_year 2020
_chemical_formula_sum 'C54 H54 S6'
_chemical_formula_weight 895.33
_space_group_crystal_system trigonal
_space_group_IT_number 148
_space_group_name_Hall '-R 3'
_space_group_name_H-M_alt 'R -3 :H'
_atom_sites_solution_hydrogens geom
_atom_sites_solution_primary dual
_cell_angle_alpha 90
_cell_angle_beta 90
_cell_angle_gamma 120
_cell_formula_units_Z 3
_cell_length_a 20.5592(6)
_cell_length_b 20.5592(6)
_cell_length_c 9.9136(3)
_cell_measurement_reflns_used 2359
_cell_measurement_temperature 100.(2)
_cell_measurement_theta_max 30.3171
_cell_measurement_theta_min 2.3514
_cell_volume 3628.90(19)
_computing_cell_refinement 'SAINT V8.40A (Bruker Nano, Inc., 2019)'
_computing_data_collection 'APEX3 (Bruker AXS Inc., 2019)'
_computing_data_reduction 'SAINT V8.40A (Bruker Nano, Inc., 2019)'
_computing_molecular_graphics 'XP (Bruker AXS Inc., 2019)'
_computing_publication_material 'APEX3 (Bruker AXS Inc., 2019)'
_computing_structure_refinement 'SHELXL-2018/3 (Sheldrick, 2018)'
_computing_structure_solution 'SHELXT 2014/5 (Sheldrick, 2014)'
_diffrn_ambient_temperature 100.(2)
_diffrn_detector_area_resol_mean 7.4074
_diffrn_measured_fraction_theta_full 0.991
_diffrn_measured_fraction_theta_max 0.991
_diffrn_measurement_device_type 'Photon II CPADs detector'
_diffrn_measurement_method 'phi and omega scans'
_diffrn_radiation_monochromator 'Multilayer Mirror'
_diffrn_radiation_type MoK\a
_diffrn_radiation_wavelength 0.71073
_diffrn_reflns_av_R_equivalents 0.0673
_diffrn_reflns_av_unetI/netI 0.0710
_diffrn_reflns_limit_h_max 23
_diffrn_reflns_limit_h_min -29
_diffrn_reflns_limit_k_max 29
_diffrn_reflns_limit_k_min -27
_diffrn_reflns_limit_l_max 8
_diffrn_reflns_limit_l_min -14
_diffrn_reflns_number 9943
_diffrn_reflns_theta_full 30.49
_diffrn_reflns_theta_max 30.49
_diffrn_reflns_theta_min 3.08
_diffrn_source 'Incoatec microfocus source'
_diffrn_source_type 'Bruker D8 Quest'
_exptl_absorpt_coefficient_mu 0.318
_exptl_absorpt_correction_T_max 0.97
_exptl_absorpt_correction_T_min 0.76
_exptl_absorpt_correction_type multi-scan
_exptl_absorpt_process_details
; 
SADABS-2016/2 - Bruker AXS area detector scaling and absorption correction 
;
_exptl_crystal_colour yellow
_exptl_crystal_density_diffrn 1.229
_exptl_crystal_density_method 'not measured'
_exptl_crystal_description block
_exptl_crystal_F_000 1422
_exptl_crystal_size_max 0.280
_exptl_crystal_size_mid 0.120
_exptl_crystal_size_min 0.100
_refine_diff_density_max 0.430
_refine_diff_density_min -0.301
_refine_ls_extinction_method none
_refine_ls_goodness_of_fit_ref 1.085
_refine_ls_hydrogen_treatment constr
_refine_ls_matrix_type full
_refine_ls_number_parameters 92
_refine_ls_number_reflns 2445
_refine_ls_number_restraints 0
_refine_ls_restrained_S_all 1.085
_refine_ls_R_factor_all 0.0883
_refine_ls_R_factor_gt 0.0564
_refine_ls_shift/su_max 0.000
_refine_ls_shift/su_mean 0.000
_refine_ls_structure_factor_coef Fsqd
_refine_ls_weighting_details 'w=1/[\s^2^(Fo^2^)+(0.0245P)^2^+7.5633P] where P=(Fo^2^+2Fc^2^)/3'
_refine_ls_weighting_scheme calc
_refine_ls_wR_factor_gt 0.0978
_refine_ls_wR_factor_ref 0.1120
_reflns_number_gt 1804
_reflns_number_total 2445
_reflns_threshold_expression 'I > 2\s(I)'
_cod_data_source_file am0c16338_si_009.cif
_cod_data_source_block zhao294m
_cod_depositor_comments
;
The following automatic conversions were performed:

data item '_exptl_absorpt_correction_type' value 'Multi-Scan' was
changed to 'multi-scan' in accordance with the
/home/data/users/saulius/crontab/automatic-downloads/rss-feeds/ACS/lib/dictionaries/cif_core.dic
dictionary named 'cif_core.dic' version 2.4.2 last updated on
2011-04-26.

Automatic conversion script
Id: cif_fix_values 7556 2019-12-06 15:28:31Z antanas 
;
_cod_original_cell_volume 3628.9(2)
_cod_original_sg_symbol_H-M 'R -3'
_cod_database_code 4518376

loop_
_space_group_symop_operation_xyz
'x, y, z'
'-y, x-y, z'
'-x+y, -x, z'
'x+2/3, y+1/3, z+1/3'
'-y+2/3, x-y+1/3, z+1/3'
'-x+y+2/3, -x+1/3, z+1/3'
'x+1/3, y+2/3, z+2/3'
'-y+1/3, x-y+2/3, z+2/3'
'-x+y+1/3, -x+2/3, z+2/3'
'-x, -y, -z'
'y, -x+y, -z'
'x-y, x, -z'
'-x+2/3, -y+1/3, -z+1/3'
'y+2/3, -x+y+1/3, -z+1/3'
'x-y+2/3, x+1/3, -z+1/3'
'-x+1/3, -y+2/3, -z+2/3'
'y+1/3, -x+y+2/3, -z+2/3'
'x-y+1/3, x+2/3, -z+2/3'

loop_
_atom_site_type_symbol
_atom_site_label
_atom_site_fract_x
_atom_site_fract_y
_atom_site_fract_z
_atom_site_U_iso_or_equiv
_atom_site_adp_type
_atom_site_calc_flag
_atom_site_refinement_flags_adp
_atom_site_refinement_flags_occupancy
_atom_site_refinement_flags_posn
_atom_site_occupancy
_atom_site_disorder_assembly
_atom_site_disorder_group
C C1 0.59340(10) 0.32194(11) 0.33409(17) 0.0151(4) Uani d . . . 1 . .
C C2 0.50086(10) 0.34678(11) 0.49612(19) 0.0188(4) Uani d . . . 1 . .
C C3 0.53033(12) 0.33173(11) 0.6101(2) 0.0232(4) Uani d . . . 1 . .
H H3 0.554561 0.302828 0.602905 0.028 Uiso calc U . R 1 . .
C C4 0.52428(12) 0.35896(12) 0.7343(2) 0.0248(4) Uani d . . . 1 . .
H H4 0.545406 0.349186 0.811545 0.03 Uiso calc U . R 1 . .
C C5 0.48800(11) 0.40031(11) 0.7487(2) 0.0239(4) Uani d . . . 1 . .
C C6 0.45899(13) 0.41443(13) 0.6343(2) 0.0296(5) Uani d . . . 1 . .
H H6 0.433861 0.442474 0.641804 0.036 Uiso calc U . R 1 . .
C C7 0.46555(12) 0.38870(13) 0.5083(2) 0.0271(5) Uani d . . . 1 . .
H H7 0.445815 0.399884 0.430677 0.032 Uiso calc U . R 1 . .
C C8 0.47949(14) 0.42710(14) 0.8860(2) 0.0342(5) Uani d . . . 1 . .
H H8A 0.456872 0.459474 0.875176 0.041 Uiso calc U . R 1 . .
H H8B 0.529832 0.457931 0.92674 0.041 Uiso calc U . R 1 . .
C C9 0.43068(18) 0.36251(18) 0.9813(3) 0.0517(8) Uani d . . . 1 . .
H H9A 0.380533 0.332122 0.942073 0.078 Uiso calc U . R 1 . .
H H9B 0.42656 0.382812 1.068292 0.078 Uiso calc U . R 1 . .
H H9C 0.453615 0.331132 0.994732 0.078 Uiso calc U . R 1 . .
S S1 0.50076(3) 0.30700(3) 0.33717(5) 0.02277(14) Uani d . . . 1 . .

loop_
_atom_site_aniso_label
_atom_site_aniso_U_11
_atom_site_aniso_U_22
_atom_site_aniso_U_33
_atom_site_aniso_U_12
_atom_site_aniso_U_13
_atom_site_aniso_U_23
C1 0.0128(8) 0.0186(9) 0.0141(8) 0.0081(7) 0.0002(6) -0.0005(6)
C2 0.0143(9) 0.0195(9) 0.0216(9) 0.0076(8) 0.0030(7) -0.0005(7)
C3 0.0245(10) 0.0231(10) 0.0273(10) 0.0158(9) 0.0041(8) 0.0012(8)
C4 0.0284(11) 0.0286(11) 0.0226(10) 0.0182(9) 0.0010(8) 0.0009(8)
C5 0.0209(10) 0.0224(10) 0.0286(10) 0.0110(9) 0.0059(8) -0.0015(8)
C6 0.0320(12) 0.0334(12) 0.0353(12) 0.0253(11) 0.0047(9) -0.0006(9)
C7 0.0272(11) 0.0361(12) 0.0282(11) 0.0236(10) 0.0011(8) 0.0026(9)
C8 0.0350(13) 0.0431(14) 0.0305(11) 0.0242(12) 0.0015(9) -0.0114(10)
C9 0.064(2) 0.068(2) 0.0290(12) 0.0369(17) 0.0159(12) 0.0005(13)
S1 0.0143(2) 0.0327(3) 0.0231(2) 0.0131(2) -0.00297(18) -0.0068(2)

loop_
_atom_type_symbol
_atom_type_description
_atom_type_scat_dispersion_real
_atom_type_scat_dispersion_imag
_atom_type_scat_source
C C 0.0033 0.0016 'International Tables Vol C Tables 4.2.6.8 and 6.1.1.4'
H H 0.0000 0.0000 'International Tables Vol C Tables 4.2.6.8 and 6.1.1.4'
S S 0.1246 0.1234 'International Tables Vol C Tables 4.2.6.8 and 6.1.1.4'

loop_
_geom_angle_atom_site_label_1
_geom_angle_atom_site_label_2
_geom_angle_atom_site_label_3
_geom_angle_site_symmetry_1
_geom_angle_site_symmetry_3
_geom_angle
_geom_angle_publ_flag
C1 C1 C1 17 18_545 119.985(6) ?
C1 C1 S1 17 . 120.34(14) ?
C1 C1 S1 18_545 . 119.68(14) ?
C7 C2 C3 . . 119.46(18) ?
C7 C2 S1 . . 119.00(15) ?
C3 C2 S1 . . 121.35(15) ?
C4 C3 C2 . . 119.78(19) ?
C4 C3 H3 . . 120.1 ?
C2 C3 H3 . . 120.1 ?
C3 C4 C5 . . 121.52(19) ?
C3 C4 H4 . . 119.2 ?
C5 C4 H4 . . 119.2 ?
C6 C5 C4 . . 117.74(19) ?
C6 C5 C8 . . 121.55(19) ?
C4 C5 C8 . . 120.70(19) ?
C5 C6 C7 . . 121.67(19) ?
C5 C6 H6 . . 119.2 ?
C7 C6 H6 . . 119.2 ?
C2 C7 C6 . . 119.81(19) ?
C2 C7 H7 . . 120.1 ?
C6 C7 H7 . . 120.1 ?
C5 C8 C9 . . 112.7(2) ?
C5 C8 H8A . . 109.1 ?
C9 C8 H8A . . 109.1 ?
C5 C8 H8B . . 109.1 ?
C9 C8 H8B . . 109.1 ?
H8A C8 H8B . . 107.8 ?
C8 C9 H9A . . 109.5 ?
C8 C9 H9B . . 109.5 ?
H9A C9 H9B . . 109.5 ?
C8 C9 H9C . . 109.5 ?
H9A C9 H9C . . 109.5 ?
H9B C9 H9C . . 109.5 ?
C1 S1 C2 . . 100.49(9) ?

loop_
_geom_bond_atom_site_label_1
_geom_bond_atom_site_label_2
_geom_bond_site_symmetry_2
_geom_bond_distance
_geom_bond_publ_flag
C1 C1 17 1.4040(17) ?
C1 C1 18_545 1.4041(17) ?
C1 S1 . 1.7714(18) ?
C2 C7 . 1.382(3) ?
C2 C3 . 1.388(3) ?
C2 S1 . 1.7748(19) ?
C3 C4 . 1.383(3) ?
C3 H3 . 0.95 ?
C4 C5 . 1.391(3) ?
C4 H4 . 0.95 ?
C5 C6 . 1.378(3) ?
C5 C8 . 1.511(3) ?
C6 C7 . 1.389(3) ?
C6 H6 . 0.95 ?
C7 H7 . 0.95 ?
C8 C9 . 1.527(4) ?
C8 H8A . 0.99 ?
C8 H8B . 0.99 ?
C9 H9A . 0.98 ?
C9 H9B . 0.98 ?
C9 H9C . 0.98 ?
